data_7052072
loop_
_publ_author_name
'Sergiusz Luli\'nski'
'Izabela Madura'
'Janusz Serwatowski'
'Halina Szaty\/lowicz'
'Janusz Zachara'

_publ_section_title
;
 A tautomeric equilibrium between functionalized 2-formylphenylboronic
 acids and corresponding
 1,3-dihydro-1,3-dihydroxybenzo[c][2,1]oxaboroles
;
_journal_issue 1
_journal_name_full 'New Journal of Chemistry'
_journal_page_first 144
_journal_paper_doi 10.1039/b611195e
_journal_volume 31
_journal_year 2007
_chemical_formula_moiety 'C7 H6 B F O3'
_chemical_formula_sum 'C7 H6 B F O3'
_chemical_formula_weight 167.93
_chemical_name_common '3-Fluoro-2-formyl-phenylboronic acid'
_chemical_name_systematic
;
3-Fluoro-2-formyl-phenylboronic acid
;
_space_group_IT_number 2
_symmetry_cell_setting triclinic
_symmetry_Int_Tables_number 2
_symmetry_space_group_name_Hall '-P 1'
_symmetry_space_group_name_H-M 'P -1'
_atom_sites_solution_hydrogens geom
_atom_sites_solution_primary direct
_atom_sites_solution_secondary difmap
_audit_creation_method SHELXL-97
_cell_angle_alpha 102.960(10)
_cell_angle_beta 106.797(10)
_cell_angle_gamma 111.387(9)
_cell_formula_units_Z 2
_cell_length_a 7.2136(9)
_cell_length_b 7.6191(8)
_cell_length_c 8.1010(11)
_cell_measurement_reflns_used 47
_cell_measurement_temperature 293(2)
_cell_measurement_theta_max 16.87
_cell_measurement_theta_min 7.40
_cell_volume 368.76(10)
_computing_cell_refinement 'Siemens P3 software'
_computing_data_collection 'Siemens P3 software'
_computing_data_reduction 'XDISK, Siemens P3 software'
_computing_molecular_graphics
;
ORTEP III (Burnett, Johnson, 1996) & DIAMOND v2.1 (Brandenburg, 1999)
;
_computing_publication_material
;
SHELXL-97 (Sheldrick, 1997) & PLATON99 (Spek, 1999)
;
_computing_structure_refinement 'SHELXL-97 (Sheldrick, 1997)'
_computing_structure_solution 'SHELXS-97 (Sheldrick, 1990)'
_diffrn_ambient_temperature 293(2)
_diffrn_detector 'scintillation counter'
_diffrn_measured_fraction_theta_full 1.000
_diffrn_measured_fraction_theta_max 1.000
_diffrn_measurement_device 'four-circle diffractometer'
_diffrn_measurement_device_type 'Siemens P3'
_diffrn_measurement_method 'profile data from \q/2\q scans'
_diffrn_radiation_monochromator graphite
_diffrn_radiation_source 'fine-focus sealed tube'
_diffrn_radiation_type MoK\a
_diffrn_radiation_wavelength 0.71073
_diffrn_reflns_av_R_equivalents 0.0116
_diffrn_reflns_av_sigmaI/netI 0.0112
_diffrn_reflns_limit_h_max 8
_diffrn_reflns_limit_h_min 0
_diffrn_reflns_limit_k_max 8
_diffrn_reflns_limit_k_min -9
_diffrn_reflns_limit_l_max 9
_diffrn_reflns_limit_l_min -9
_diffrn_reflns_number 1415
_diffrn_reflns_theta_full 25.04
_diffrn_reflns_theta_max 25.04
_diffrn_reflns_theta_min 2.83
_diffrn_standards_decay_% 3.3
_diffrn_standards_interval_count 70
_diffrn_standards_number 2
_exptl_absorpt_coefficient_mu 0.130
_exptl_absorpt_correction_type none
_exptl_crystal_colour white
_exptl_crystal_density_diffrn 1.512
_exptl_crystal_density_method 'not measured'
_exptl_crystal_description prism
_exptl_crystal_F_000 172
_exptl_crystal_size_max 0.6
_exptl_crystal_size_mid 0.3
_exptl_crystal_size_min 0.2
_refine_diff_density_max 0.180
_refine_diff_density_min -0.122
_refine_diff_density_rms 0.026
_refine_ls_extinction_coef 0.019(7)
_refine_ls_extinction_expression Fc^*^=kFc[1+0.001xFc^2^\l^3^/sin(2\q)]^-1/4^
_refine_ls_extinction_method SHELXL
_refine_ls_goodness_of_fit_ref 1.066
_refine_ls_hydrogen_treatment refall
_refine_ls_matrix_type full
_refine_ls_number_parameters 134
_refine_ls_number_reflns 1302
_refine_ls_number_restraints 0
_refine_ls_restrained_S_all 1.066
_refine_ls_R_factor_all 0.0370
_refine_ls_R_factor_gt 0.0327
_refine_ls_shift/su_max 0.000
_refine_ls_shift/su_mean 0.000
_refine_ls_structure_factor_coef Fsqd
_refine_ls_weighting_details 'calc w=1/[\s^2^(Fo^2^)+(0.0426P)^2^+0.0738P] where P=(Fo^2^+2Fc^2^)/3'
_refine_ls_weighting_scheme calc
_refine_ls_wR_factor_gt 0.0874
_refine_ls_wR_factor_ref 0.0907
_reflns_number_gt 1143
_reflns_number_total 1302
_reflns_threshold_expression I>2\s(I)
_cod_data_source_file b611195e.txt
_cod_data_source_block FH_comp1
_cod_original_cell_volume 368.75(8)
_cod_original_sg_symbol_Hall -P_1
_cod_database_code 7052072

loop_
_symmetry_equiv_pos_as_xyz
'x, y, z'
'-x, -y, -z'

loop_
_atom_site_label
_atom_site_type_symbol
_atom_site_fract_x
_atom_site_fract_y
_atom_site_fract_z
_atom_site_U_iso_or_equiv
_atom_site_adp_type
_atom_site_occupancy
_atom_site_symmetry_multiplicity
_atom_site_calc_flag
_atom_site_refinement_flags
_atom_site_disorder_assembly
_atom_site_disorder_group
F1 F 0.37773(18) 0.91867(14) 0.71984(14) 0.0764(4) Uani 1 1 d . . .
O1 O 0.1232(2) 0.04322(17) 0.26353(17) 0.0694(4) Uani 1 1 d . . .
O2 O 0.0751(2) 0.24299(18) 0.09422(15) 0.0678(4) Uani 1 1 d . . .
O3 O 0.2080(2) 0.62933(16) 0.19775(15) 0.0665(4) Uani 1 1 d . . .
C1 C 0.2148(2) 0.3923(2) 0.45552(18) 0.0417(3) Uani 1 1 d . . .
C2 C 0.2675(2) 0.6003(2) 0.49613(19) 0.0428(3) Uani 1 1 d . . .
C3 C 0.3293(2) 0.7204(2) 0.6793(2) 0.0516(4) Uani 1 1 d . . .
C4 C 0.3408(3) 0.6508(3) 0.8216(2) 0.0604(4) Uani 1 1 d . . .
C5 C 0.2890(3) 0.4499(3) 0.7813(2) 0.0598(4) Uani 1 1 d . . .
C6 C 0.2284(2) 0.3241(2) 0.6024(2) 0.0499(4) Uani 1 1 d . . .
C7 C 0.2634(3) 0.7037(2) 0.3629(2) 0.0539(4) Uani 1 1 d . . .
B1 B 0.1353(3) 0.2225(2) 0.2599(2) 0.0470(4) Uani 1 1 d . . .
H1 H 0.067(4) -0.049(3) 0.155(3) 0.097(7) Uiso 1 1 d . . .
H2 H 0.106(3) 0.373(4) 0.110(3) 0.093(7) Uiso 1 1 d . . .
H3 H 0.314(3) 0.848(3) 0.419(3) 0.074(5) Uiso 1 1 d . . .
H4 H 0.385(3) 0.743(3) 0.944(3) 0.079(6) Uiso 1 1 d . . .
H5 H 0.291(3) 0.391(3) 0.874(2) 0.069(5) Uiso 1 1 d . . .
H6 H 0.192(3) 0.185(3) 0.578(2) 0.057(4) Uiso 1 1 d . . .

loop_
_atom_site_aniso_label
_atom_site_aniso_U_11
_atom_site_aniso_U_22
_atom_site_aniso_U_33
_atom_site_aniso_U_23
_atom_site_aniso_U_13
_atom_site_aniso_U_12
F1 0.1030(8) 0.0464(5) 0.0647(6) 0.0081(4) 0.0281(6) 0.0312(5)
O1 0.1155(10) 0.0476(6) 0.0515(7) 0.0216(5) 0.0301(7) 0.0451(7)
O2 0.1214(11) 0.0497(7) 0.0456(6) 0.0228(5) 0.0350(6) 0.0488(7)
O3 0.1030(9) 0.0512(6) 0.0536(7) 0.0286(5) 0.0347(6) 0.0364(6)
C1 0.0422(7) 0.0433(7) 0.0449(7) 0.0195(6) 0.0195(6) 0.0217(6)
C2 0.0423(7) 0.0427(7) 0.0450(7) 0.0170(6) 0.0189(6) 0.0200(6)
C3 0.0525(8) 0.0436(8) 0.0507(8) 0.0116(6) 0.0173(7) 0.0203(7)
C4 0.0638(10) 0.0655(10) 0.0390(8) 0.0106(7) 0.0157(7) 0.0259(8)
C5 0.0653(10) 0.0705(11) 0.0439(8) 0.0279(8) 0.0198(7) 0.0296(8)
C6 0.0561(8) 0.0498(8) 0.0479(8) 0.0244(7) 0.0204(7) 0.0255(7)
C7 0.0656(10) 0.0405(8) 0.0554(9) 0.0205(7) 0.0233(7) 0.0237(7)
B1 0.0589(9) 0.0434(9) 0.0485(9) 0.0214(7) 0.0264(8) 0.0273(7)

loop_
_atom_type_symbol
_atom_type_description
_atom_type_scat_dispersion_real
_atom_type_scat_dispersion_imag
_atom_type_scat_source
C C 0.0033 0.0016 'International Tables Vol C Tables 4.2.6.8 and 6.1.1.4'
H H 0.0000 0.0000 'International Tables Vol C Tables 4.2.6.8 and 6.1.1.4'
B B 0.0013 0.0007 'International Tables Vol C Tables 4.2.6.8 and 6.1.1.4'
O O 0.0106 0.0060 'International Tables Vol C Tables 4.2.6.8 and 6.1.1.4'
F F 0.0171 0.0103 'International Tables Vol C Tables 4.2.6.8 and 6.1.1.4'

loop_
_geom_angle_atom_site_label_1
_geom_angle_atom_site_label_2
_geom_angle_atom_site_label_3
_geom_angle
_geom_angle_site_symmetry_1
_geom_angle_site_symmetry_3
_geom_angle_publ_flag
B1 O1 H1 113.4(15) . . ?
B1 O2 H2 110.7(14) . . ?
C6 C1 C2 117.15(13) . . ?
C6 C1 B1 114.80(12) . . ?
C2 C1 B1 128.03(12) . . ?
C3 C2 C1 117.73(13) . . ?
C3 C2 C7 116.03(13) . . ?
C1 C2 C7 126.25(13) . . ?
F1 C3 C4 117.22(13) . . ?
F1 C3 C2 118.42(13) . . ?
C4 C3 C2 124.34(14) . . ?
C3 C4 C5 117.60(14) . . ?
C3 C4 H4 119.2(11) . . ?
C5 C4 H4 123.2(11) . . ?
C4 C5 C6 120.55(15) . . ?
C4 C5 H5 121.7(11) . . ?
C6 C5 H5 117.7(11) . . ?
C5 C6 C1 122.62(14) . . ?
C5 C6 H6 119.0(10) . . ?
C1 C6 H6 118.3(10) . . ?
O3 C7 C2 127.51(14) . . ?
O3 C7 H3 118.6(11) . . ?
C2 C7 H3 113.9(11) . . ?
O1 B1 O2 118.62(14) . . ?
O1 B1 C1 115.86(13) . . ?
O2 B1 C1 125.50(13) . . ?

loop_
_geom_bond_atom_site_label_1
_geom_bond_atom_site_label_2
_geom_bond_distance
_geom_bond_site_symmetry_2
_geom_bond_publ_flag
F1 C3 1.3556(17) . ?
O1 B1 1.3440(19) . ?
O1 H1 0.86(2) . ?
O2 B1 1.3494(19) . ?
O2 H2 0.90(2) . ?
O3 C7 1.2066(19) . ?
C1 C6 1.3940(19) . ?
C1 C2 1.4210(19) . ?
C1 B1 1.590(2) . ?
C2 C3 1.396(2) . ?
C2 C7 1.472(2) . ?
C3 C4 1.367(2) . ?
C4 C5 1.370(2) . ?
C4 H4 0.96(2) . ?
C5 C6 1.384(2) . ?
C5 H5 0.958(18) . ?
C6 H6 0.949(17) . ?
C7 H3 0.965(19) . ?

loop_
_geom_hbond_atom_site_label_D
_geom_hbond_atom_site_label_H
_geom_hbond_atom_site_label_A
_geom_hbond_distance_DH
_geom_hbond_distance_HA
_geom_hbond_distance_DA
_geom_hbond_angle_DHA
_geom_hbond_site_symmetry_A
_geom_hbond_publ_flag
O1 H1 O2 0.86(2) 1.92(2) 2.7740(17) 175(3) 2_555 yes
O2 H2 O3 0.90(3) 1.70(3) 2.5801(18) 165(2) 1_555 yes

loop_
_cod_related_entry_id
_cod_related_entry_database
_cod_related_entry_code
1 ChemSpider 21141675
